data_7715488
loop_
_publ_author_name
'Wang, Fei-Fei'
'Hou, Baoshan'

_publ_section_title
;
 Construction of zirconium/hafnium-oxo clusters based on a new
 protection-calix[8]arene.
;
_journal_issue 15
_journal_name_full 'Dalton transactions (Cambridge, England : 2003)'
_journal_page_first 6507
_journal_page_last 6514
_journal_paper_doi 10.1039/d4dt00169a
_journal_volume 53
_journal_year 2024
_chemical_formula_moiety 'C182 H226 Hf4 O24, Cl2, 2CH3OH, 3C3H7NO'
_chemical_formula_sum 'C193 H255 Cl2 Hf4 N3 O29'
_chemical_formula_weight 3861.92
_space_group_crystal_system monoclinic
_space_group_IT_number 12
_space_group_name_Hall '-C 2y'
_space_group_name_H-M_alt 'C 1 2/m 1'
_atom_sites_solution_hydrogens geom
_audit_creation_date 2024-03-01
_audit_creation_method
;
Olex2 1.2
(compiled 2018.05.29 svn.r3508 for OlexSys, GUI svn.r5506)
;
_audit_update_record
;
2024-03-01 deposited with the CCDC.	2024-03-12 downloaded from the CCDC.
;
_cell_angle_alpha 90
_cell_angle_beta 120.746(10)
_cell_angle_gamma 90
_cell_formula_units_Z 2
_cell_length_a 26.560(8)
_cell_length_b 22.889(6)
_cell_length_c 19.280(6)
_cell_measurement_reflns_used 9809
_cell_measurement_temperature 290(2)
_cell_measurement_theta_max 25.127
_cell_measurement_theta_min 1.628
_cell_volume 10073(5)
_computing_cell_refinement 'SAINT+ Ver. 2016.5-0 (Bruker-AXS, 2016)'
_computing_data_collection 'APEX3 Ver. 2016.5-0 (Bruker-AXS, 2016)'
_computing_data_reduction 'SAINT+ Ver. 2016.5-0 (Bruker-AXS, 2016)'
_computing_molecular_graphics 'Olex2 (Dolomanov et al., 2009)'
_computing_publication_material 'Olex2 (Dolomanov et al., 2009)'
_computing_structure_refinement 'ShelXL (Sheldrick, 2015)'
_computing_structure_solution 'XT (Sheldrick, 2015a)'
_diffrn_ambient_temperature 290.56
_diffrn_detector_area_resol_mean 7.9
_diffrn_detector_type 'Bruker APEX II'
_diffrn_measured_fraction_theta_full 0.982
_diffrn_measured_fraction_theta_max 0.982
_diffrn_measurement_device 'three-circle diffractometer'
_diffrn_measurement_device_type 'Bruker APEX II Quazar'
_diffrn_measurement_method '0.5\% \w and 0.5\% \f scans'
_diffrn_radiation_type MoK\a
_diffrn_radiation_wavelength 0.71073
_diffrn_reflns_av_R_equivalents 0.0574
_diffrn_reflns_av_unetI/netI 0.0691
_diffrn_reflns_Laue_measured_fraction_full 0.982
_diffrn_reflns_Laue_measured_fraction_max 0.982
_diffrn_reflns_limit_h_max 28
_diffrn_reflns_limit_h_min -31
_diffrn_reflns_limit_k_max 27
_diffrn_reflns_limit_k_min -26
_diffrn_reflns_limit_l_max 22
_diffrn_reflns_limit_l_min -22
_diffrn_reflns_number 26987
_diffrn_reflns_point_group_measured_fraction_full 0.982
_diffrn_reflns_point_group_measured_fraction_max 0.982
_diffrn_reflns_theta_full 25.111
_diffrn_reflns_theta_max 25.111
_diffrn_reflns_theta_min 2.470
_exptl_absorpt_coefficient_mu 2.122
_exptl_absorpt_correction_T_max 0.87
_exptl_absorpt_correction_T_min 0.86
_exptl_absorpt_correction_type multi-scan
_exptl_absorpt_process_details
;
SADABS-2016/2 (Krause et al., 2015) was used for absorption correction.
;
_exptl_crystal_colour colorless
_exptl_crystal_colour_primary colorless
_exptl_crystal_density_diffrn 1.273
_exptl_crystal_density_method 'not measured'
_exptl_crystal_description block
_exptl_crystal_F_000 3630
_exptl_crystal_size_max 0.24
_exptl_crystal_size_mid 0.22
_exptl_crystal_size_min 0.2
_refine_diff_density_max 1.981
_refine_diff_density_min -2.142
_refine_diff_density_rms 0.204
_refine_ls_extinction_method none
_refine_ls_goodness_of_fit_ref 1.085
_refine_ls_hydrogen_treatment constr
_refine_ls_matrix_type full
_refine_ls_number_parameters 519
_refine_ls_number_reflns 9071
_refine_ls_number_restraints 1066
_refine_ls_restrained_S_all 1.075
_refine_ls_R_factor_all 0.1370
_refine_ls_R_factor_gt 0.0854
_refine_ls_shift/su_max 0.001
_refine_ls_shift/su_mean 0.000
_refine_ls_structure_factor_coef Fsqd
_refine_ls_weighting_details 'w=1/[\s^2^(Fo^2^)+(0.1393P)^2^+205.6180P] where P=(Fo^2^+2Fc^2^)/3'
_refine_ls_weighting_scheme calc
_refine_ls_wR_factor_gt 0.2197
_refine_ls_wR_factor_ref 0.2798
_reflns_Friedel_coverage 0.000
_reflns_number_gt 5613
_reflns_number_total 9071
_reflns_threshold_expression 'I > 2\s(I)'
_cod_data_source_file d4dt00169a2.cif
_cod_data_source_block Hf4
_cod_depositor_comments 'Adding full bibliography for 7715487--7715490.cif.'
_cod_original_cell_volume 10074(5)
_cod_original_formula_sum 'C193 H255 Cl2 Hf4 O29 N3'
_cod_database_code 7715488
_shelx_shelxl_version_number 2016/4
_shelx_space_group_comment
;
The symmetry employed for this shelxl refinement is uniquely defined
by the following loop, which should always be used as a source of
symmetry information in preference to the above space-group names.
They are only intended as comments.
;
_olex2_refinement_description
;
1. Fixed Uiso
 At 1.2 times of:
  All C(H) groups, All C(H,H) groups
 At 1.5 times of:
  All C(H,H,H) groups, All O(H) groups
2. Restrained distances
 H40C-H48B
 1.8 with sigma of 0.02
 C50-C42
 2.3 with sigma of 0.02
 C50-C50_$1
 2.45 with sigma of 0.02
 C44-C40 \\sim C48-C40 \\sim C48-C44
 with sigma of 0.02
 C40-C37 \\sim C48-C37 \\sim C44-C37
 with sigma of 0.02
 C50-C36 \\sim C42-C36
 with sigma of 0.02
3. Uiso/Uaniso restraints and constraints
C1 \\sim C2 \\sim C3 \\sim C4 \\sim C5 \\sim C6 \\sim C7 \\sim C8 \\sim C9
\\sim C10 \\sim C11 \\sim C12 \\sim C13 \\sim C14 \\sim C15 \\sim C16 \\sim C17
\\sim C18 \\sim C19 \\sim C20 \\sim C21 \\sim C22 \\sim C23 \\sim C24 \\sim C25
\\sim C26 \\sim C27 \\sim C28 \\sim C29 \\sim C30 \\sim C31 \\sim C32 \\sim C33
\\sim C35 \\sim C36 \\sim C37 \\sim C38 \\sim C39 \\sim C40 \\sim C41 \\sim C42
\\sim C43 \\sim C44 \\sim C45 \\sim C46 \\sim C47 \\sim C48 \\sim C49 \\sim
C50: within 3.8A with sigma of 0.01 and sigma for terminal atoms of 0.02
Uanis(C0AA) \\sim Ueq: with sigma of 0.01 and sigma for terminal atoms of 0.1
4. Others
 Fixed Sof: C42(0.5) H42A(0.5) H42B(0.5) H42C(0.5) H49A(0.5) H49B(0.5)
 H49C(0.5) Cl1(0.25)
5.a Secondary CH2 refined with riding coordinates:
 C7(H7A,H7B), C11(H11A,H11B), C16(H16A,H16B), C23(H23A,H23B)
5.b Me refined with riding coordinates:
 C45(H45A,H45B,H45C)
5.c Aromatic/amide H refined with riding coordinates:
 C8(H8A), C19(H19), C20(H20), C21(H21), C22(H22), C24(H24), C25(H25), C28(H28),
  C29(H29)
5.d Idealised Me refined as rotating group:
 C17(H17A,H17B,H17C), C38(H38A,H38B,H38C), C39(H39A,H39B,H39C), C40(H40A,H40B,
 H40C), C41(H41A,H41B,H41C), C42(H42A,H42B,H42C), C43(H43A,H43B,H43C), C44(H44A,
 H44B,H44C), C46(H46A,H46B,H46C), C47(H47A,H47B,H47C), C48(H48A,H48B,H48C),
 C49(H49A,H49B,H49C), C50(H50A,H50B,H50C)
5.e Idealised tetrahedral OH refined as rotating group:
 O8(H8)
;
_olex2_submission_special_instructions 'No special instructions were received'

loop_
_space_group_symop_operation_xyz
'x, y, z'
'-x, y, -z'
'x+1/2, y+1/2, z'
'-x+1/2, y+1/2, -z'
'-x, -y, -z'
'x, -y, z'
'-x+1/2, -y+1/2, -z'
'x+1/2, -y+1/2, z'

loop_
_atom_site_label
_atom_site_type_symbol
_atom_site_fract_x
_atom_site_fract_y
_atom_site_fract_z
_atom_site_U_iso_or_equiv
_atom_site_adp_type
_atom_site_occupancy
_atom_site_site_symmetry_order
_atom_site_calc_flag
_atom_site_refinement_flags_posn
_atom_site_refinement_flags_adp
_atom_site_refinement_flags_occupancy
_atom_site_disorder_assembly
_atom_site_disorder_group
Hf1 Hf 0.48515(3) 0.500000 0.27207(4) 0.0410(3) Uani 1 2 d S T P . .
Hf2 Hf 0.66572(3) 0.500000 0.83688(4) 0.0452(3) Uani 1 2 d S T P . .
O1 O 0.5043(6) 0.500000 0.1803(7) 0.053(3) Uani 1 2 d S T P . .
O2 O 0.5378(4) 0.5666(3) 0.3240(5) 0.048(2) Uani 1 1 d . . . . .
O3 O 0.4574(6) 0.500000 0.3608(7) 0.051(3) Uani 1 2 d S T P . .
O4 O 0.4093(4) 0.4451(3) 0.2028(5) 0.051(2) Uani 1 1 d . . . . .
O5 O 0.6914(5) 0.500000 0.9549(7) 0.055(3) Uani 1 2 d S T P . .
O6 O 0.7157(4) 0.5674(4) 0.8518(5) 0.056(2) Uani 1 1 d . . . . .
O7 O 0.3607(6) 0.500000 0.2930(8) 0.055(3) Uani 1 2 d S T P . .
O8 O 0.6740(5) 0.5730(4) 0.5846(6) 0.073(3) Uani 1 1 d . . . . .
H8 H 0.709583 0.573041 0.603990 0.110 Uiso 1 1 calc GR . . . .
C1 C 0.7501(10) 0.500000 1.0145(12) 0.058(3) Uani 1 2 d S TU P . .
C2 C 0.5650(7) 0.6193(6) 0.3362(8) 0.057(2) Uani 1 1 d . U . . .
C3 C 0.6582(7) 0.6210(6) 0.6093(9) 0.061(2) Uani 1 1 d . U . . .
C4 C 0.7529(7) 0.6127(6) 0.8795(9) 0.062(2) Uani 1 1 d . U . . .
C5 C 0.6026(7) 0.6484(6) 0.5530(8) 0.059(2) Uani 1 1 d . U . . .
C6 C 0.7717(7) 0.6368(6) 0.9564(9) 0.060(2) Uani 1 1 d . U . . .
C7 C 0.7511(7) 0.6116(6) 1.0081(9) 0.061(2) Uani 1 1 d . U . . .
H7A H 0.708839 0.607425 0.976712 0.073 Uiso 1 1 calc R . . . .
H7B H 0.760501 0.638273 1.052231 0.073 Uiso 1 1 calc R . . . .
C8 C 0.4103(8) 0.500000 0.3562(10) 0.041(4) Uani 1 2 d S TU P . .
H8A H 0.410761 0.500000 0.404819 0.050 Uiso 1 2 calc RS T P . .
C9 C 0.7785(7) 0.5524(6) 1.0425(9) 0.061(2) Uani 1 1 d . U . . .
C10 C 0.6918(7) 0.6439(6) 0.6874(8) 0.059(2) Uani 1 1 d . U . . .
C11 C 0.5666(7) 0.6242(6) 0.4690(8) 0.058(2) Uani 1 1 d . U . . .
H11A H 0.525611 0.631124 0.450302 0.070 Uiso 1 1 calc R . . . .
H11B H 0.572451 0.582277 0.471329 0.070 Uiso 1 1 calc R . . . .
C12 C 0.5799(7) 0.6492(6) 0.4079(8) 0.061(2) Uani 1 1 d . U . . .
C13 C 0.5746(7) 0.6437(6) 0.2784(8) 0.064(2) Uani 1 1 d . U . . .
C14 C 0.5632(10) 0.500000 0.2044(12) 0.061(3) Uani 1 2 d S TU P . .
C15 C 0.7722(7) 0.6364(6) 0.8299(9) 0.063(2) Uani 1 1 d . U . . .
C16 C 0.5583(7) 0.6104(6) 0.2001(8) 0.065(2) Uani 1 1 d . U . . .
H16A H 0.516480 0.602858 0.171208 0.078 Uiso 1 1 calc R . . . .
H16B H 0.566408 0.635398 0.166369 0.078 Uiso 1 1 calc R . . . .
C17 C 0.4104(5) 0.3837(5) 0.2151(8) 0.059(4) Uani 1 1 d . U . . .
H17A H 0.448112 0.368564 0.228786 0.089 Uiso 1 1 calc GR . . . .
H17B H 0.380639 0.365319 0.166617 0.089 Uiso 1 1 calc GR . . . .
H17C H 0.403354 0.375833 0.258326 0.089 Uiso 1 1 calc GR . . . .
C18 C 0.5899(7) 0.5534(6) 0.2122(8) 0.060(2) Uani 1 1 d . U . . .
C19 C 0.8367(7) 0.5520(7) 1.1042(9) 0.067(2) Uani 1 1 d . U . . .
H19 H 0.855151 0.587797 1.124190 0.080 Uiso 1 1 calc R . . . .
C20 C 0.6732(7) 0.6942(6) 0.7067(9) 0.066(2) Uani 1 1 d . U . . .
H20 H 0.697305 0.711211 0.756949 0.079 Uiso 1 1 calc R . . . .
C21 C 0.8119(7) 0.6814(7) 0.9820(10) 0.071(2) Uani 1 1 d . U . . .
H21 H 0.823655 0.697813 1.032169 0.085 Uiso 1 1 calc R . . . .
C22 C 0.6480(7) 0.5525(7) 0.2308(9) 0.067(2) Uani 1 1 d . U . . .
H22 H 0.662220 0.585370 0.217957 0.081 Uiso 1 1 calc R . . . .
C23 C 0.7484(7) 0.6142(6) 0.7461(8) 0.063(2) Uani 1 1 d . U . . .
H23A H 0.741977 0.572453 0.745050 0.075 Uiso 1 1 calc R . . . .
H23B H 0.776922 0.620963 0.729724 0.075 Uiso 1 1 calc R . . . .
C24 C 0.5866(7) 0.6969(6) 0.5785(9) 0.066(2) Uani 1 1 d . U . . .
H24 H 0.551171 0.714508 0.542108 0.079 Uiso 1 1 calc R . . . .
C25 C 0.6065(7) 0.7039(6) 0.4199(9) 0.068(2) Uani 1 1 d . U . . .
H25 H 0.616892 0.724323 0.467073 0.082 Uiso 1 1 calc R . . . .
C26 C 0.6184(7) 0.7215(6) 0.6529(9) 0.066(2) Uani 1 1 d . U . . .
C27 C 0.8701(10) 0.500000 1.1391(13) 0.067(3) Uani 1 2 d S TU P . .
C28 C 0.8154(7) 0.6805(7) 0.8621(9) 0.070(2) Uani 1 1 d . U . . .
H28 H 0.830149 0.694178 0.830624 0.083 Uiso 1 1 calc R . . . .
C29 C 0.6004(7) 0.6970(7) 0.2927(9) 0.068(2) Uani 1 1 d . U . . .
H29 H 0.606747 0.713140 0.253587 0.082 Uiso 1 1 calc R . . . .
C30 C 0.6016(8) 0.7783(7) 0.6789(10) 0.075(3) Uani 1 1 d . U . . .
C31 C 0.8369(8) 0.7043(7) 0.9378(10) 0.074(3) Uani 1 1 d . U . . .
C32 C 0.9327(12) 0.500000 1.2033(15) 0.082(4) Uani 1 2 d S TU P . .
C33 C 0.6180(8) 0.7289(7) 0.3634(9) 0.072(3) Uani 1 1 d . U . . .
C35 C 0.6429(9) 0.7906(8) 0.3722(11) 0.086(3) Uani 1 1 d . U . . .
C36 C 0.7415(12) 0.500000 0.2551(15) 0.088(5) Uani 1 2 d DS TU P . .
C37 C 0.8720(7) 0.7571(8) 0.9570(9) 0.088(3) Uani 1 1 d D U . . .
C38 C 0.6046(10) 0.8286(9) 0.3021(13) 0.117(5) Uani 1 1 d . U . . .
H38A H 0.623725 0.836637 0.272255 0.176 Uiso 1 1 calc GR . . . .
H38B H 0.597400 0.864577 0.321092 0.176 Uiso 1 1 calc GR . . . .
H38C H 0.568141 0.809044 0.267853 0.176 Uiso 1 1 calc GR . . . .
C39 C 0.9638(10) 0.5542(10) 1.2142(15) 0.129(6) Uani 1 1 d . U . . .
H39A H 0.960192 0.565700 1.163938 0.193 Uiso 1 1 calc GR . . . .
H39B H 1.004441 0.548988 1.254033 0.193 Uiso 1 1 calc GR . . . .
H39C H 0.947424 0.584050 1.231811 0.193 Uiso 1 1 calc GR . . . .
C40 C 0.9189(8) 0.7597(10) 0.9424(11) 0.116(5) Uani 1 1 d D U . . .
H40A H 0.942916 0.725455 0.964305 0.173 Uiso 1 1 calc GR . . . .
H40B H 0.942078 0.793859 0.967665 0.173 Uiso 1 1 calc GR . . . .
H40C H 0.903755 0.761373 0.885311 0.173 Uiso 1 1 calc DGR . . . .
C41 C 0.7019(10) 0.7873(9) 0.3782(13) 0.109(5) Uani 1 1 d . U . . .
H41A H 0.727902 0.763375 0.423509 0.163 Uiso 1 1 calc GR . . . .
H41B H 0.718009 0.825870 0.385401 0.163 Uiso 1 1 calc GR . . . .
H41C H 0.697262 0.770531 0.329658 0.163 Uiso 1 1 calc GR . . . .
C42 C 0.7472(17) 0.5325(12) 0.198(2) 0.098(7) Uani 0.5 1 d D U . A -1
H42A H 0.719032 0.519048 0.144477 0.147 Uiso 0.5 1 calc GR . . A -1
H42B H 0.786000 0.527464 0.206637 0.147 Uiso 0.5 1 calc GR . . A -1
H42C H 0.740549 0.573059 0.202653 0.147 Uiso 0.5 1 calc GR . . A -1
C43 C 0.6472(10) 0.8225(9) 0.4451(12) 0.113(5) Uani 1 1 d . U . . .
H43A H 0.612507 0.814957 0.447417 0.169 Uiso 1 1 calc GR . . . .
H43B H 0.650791 0.863719 0.439656 0.169 Uiso 1 1 calc GR . . . .
H43C H 0.680879 0.808717 0.493688 0.169 Uiso 1 1 calc GR . . . .
C44 C 0.8889(9) 0.7855(9) 1.0297(11) 0.126(5) Uani 1 1 d D U . . .
H44A H 0.854901 0.800767 1.028733 0.189 Uiso 1 1 calc GR . . . .
H44B H 0.915048 0.817033 1.036931 0.189 Uiso 1 1 calc GR . . . .
H44C H 0.908488 0.758343 1.073496 0.189 Uiso 1 1 calc GR . . . .
C45 C 0.6376(10) 0.7913(9) 0.7639(13) 0.124(5) Uani 1 1 d . U . . .
H45A H 0.635333 0.759607 0.794756 0.187 Uiso 1 1 calc R . . . .
H45B H 0.677533 0.796370 0.777465 0.187 Uiso 1 1 calc R . . . .
H45C H 0.623948 0.826524 0.775847 0.187 Uiso 1 1 calc R . . . .
C46 C 0.6067(11) 0.8276(9) 0.6351(14) 0.123(5) Uani 1 1 d . U . . .
H46A H 0.632495 0.817438 0.615798 0.184 Uiso 1 1 calc GR . . . .
H46B H 0.622205 0.860698 0.670401 0.184 Uiso 1 1 calc GR . . . .
H46C H 0.568738 0.837093 0.590100 0.184 Uiso 1 1 calc GR . . . .
C47 C 0.5387(10) 0.7721(10) 0.6642(14) 0.127(5) Uani 1 1 d . U . . .
H47A H 0.511035 0.771326 0.607178 0.191 Uiso 1 1 calc GR . . . .
H47B H 0.530303 0.804738 0.687961 0.191 Uiso 1 1 calc GR . . . .
H47C H 0.535815 0.736537 0.688229 0.191 Uiso 1 1 calc GR . . . .
C48 C 0.8384(10) 0.8084(9) 0.9022(12) 0.135(6) Uani 1 1 d D U . . .
H48A H 0.800206 0.795532 0.861113 0.203 Uiso 1 1 calc GR . . . .
H48B H 0.859299 0.823096 0.877324 0.203 Uiso 1 1 calc DGR . . . .
H48C H 0.834617 0.838748 0.933507 0.203 Uiso 1 1 calc GR . . . .
C49 C 0.9339(15) 0.500000 1.2762(19) 0.124(7) Uani 1 2 d S TU P . .
H49A H 0.938533 0.539303 1.295957 0.186 Uiso 0.5 1 calc GR . . B -1
H49B H 0.966113 0.476581 1.314760 0.186 Uiso 0.5 1 calc GR . . B -1
H49C H 0.897867 0.484116 1.268232 0.186 Uiso 0.5 1 calc GR . . B -1
C50 C 0.7706(10) 0.4469(4) 0.2726(16) 0.149(7) Uani 1 1 d D U . . .
H50A H 0.777506 0.432880 0.323653 0.223 Uiso 1 1 calc GR . . . .
H50B H 0.807435 0.452006 0.275160 0.223 Uiso 1 1 calc GR . . . .
H50C H 0.747184 0.419164 0.231182 0.223 Uiso 1 1 calc GR . . . .
Cl1 Cl 0.7867(10) 0.500000 0.6530(12) 0.142(7) Uani 0.5 2 d S T P . .
C0AA C 0.6908(8) 0.500000 0.2716(16) 0.070(5) Uani 1 2 d S TU P A .

loop_
_atom_site_aniso_label
_atom_site_aniso_U_11
_atom_site_aniso_U_22
_atom_site_aniso_U_33
_atom_site_aniso_U_23
_atom_site_aniso_U_13
_atom_site_aniso_U_12
Hf1 0.0509(5) 0.0441(4) 0.0366(4) 0.000 0.0287(4) 0.000
Hf2 0.0514(5) 0.0500(5) 0.0409(4) 0.000 0.0285(4) 0.000
O1 0.056(8) 0.065(8) 0.044(7) 0.000 0.030(6) 0.000
O2 0.062(6) 0.044(4) 0.040(5) 0.000(4) 0.028(4) -0.003(4)
O3 0.053(8) 0.065(8) 0.042(7) 0.000 0.029(6) 0.000
O4 0.068(6) 0.036(4) 0.052(5) -0.007(4) 0.032(5) 0.003(4)
O5 0.046(7) 0.073(8) 0.048(7) 0.000 0.025(6) 0.000
O6 0.056(6) 0.062(6) 0.052(5) -0.004(4) 0.029(5) -0.009(5)
O7 0.050(8) 0.063(8) 0.055(8) 0.000 0.029(7) 0.000
O8 0.112(9) 0.065(6) 0.063(7) -0.007(5) 0.060(7) 0.008(6)
C1 0.073(5) 0.061(5) 0.059(4) 0.000 0.049(4) 0.000
C2 0.083(4) 0.055(4) 0.053(3) -0.003(3) 0.050(3) -0.011(3)
C3 0.085(4) 0.057(3) 0.059(3) -0.007(3) 0.051(3) -0.011(3)
C4 0.077(4) 0.060(3) 0.062(3) -0.004(3) 0.045(3) -0.007(3)
C5 0.086(4) 0.056(4) 0.057(4) -0.005(3) 0.053(3) -0.012(3)
C6 0.076(4) 0.062(4) 0.060(4) -0.004(3) 0.047(3) -0.005(3)
C7 0.076(4) 0.064(4) 0.059(4) -0.007(3) 0.047(3) -0.004(4)
C8 0.046(11) 0.053(10) 0.037(9) 0.000 0.030(9) 0.000
C9 0.078(4) 0.064(4) 0.058(4) -0.004(3) 0.047(3) -0.004(4)
C10 0.083(4) 0.058(4) 0.058(3) -0.007(3) 0.053(3) -0.012(3)
C11 0.086(4) 0.054(4) 0.055(4) -0.003(3) 0.051(3) -0.015(4)
C12 0.087(4) 0.055(4) 0.056(3) -0.003(3) 0.048(3) -0.013(3)
C13 0.088(4) 0.062(4) 0.057(4) 0.000(3) 0.048(3) -0.010(3)
C14 0.082(5) 0.066(5) 0.051(5) 0.000 0.046(4) 0.000
C15 0.080(4) 0.063(3) 0.061(3) -0.007(3) 0.047(3) -0.009(3)
C16 0.087(5) 0.065(4) 0.055(4) 0.000(4) 0.045(4) -0.007(4)
C17 0.042(7) 0.028(6) 0.077(10) -0.005(6) 0.008(7) -0.011(5)
C18 0.085(5) 0.064(4) 0.051(4) 0.001(4) 0.050(4) -0.007(4)
C19 0.081(4) 0.068(4) 0.061(4) -0.003(3) 0.043(4) -0.003(3)
C20 0.087(4) 0.060(3) 0.063(3) -0.007(3) 0.048(3) -0.011(3)
C21 0.084(4) 0.069(4) 0.067(4) -0.006(3) 0.045(3) -0.010(3)
C22 0.084(5) 0.079(5) 0.061(4) 0.004(4) 0.052(4) -0.015(4)
C23 0.081(4) 0.061(4) 0.062(4) -0.006(4) 0.048(4) -0.012(4)
C24 0.091(4) 0.057(3) 0.063(3) -0.008(3) 0.049(3) -0.011(3)
C25 0.095(4) 0.061(3) 0.062(3) -0.004(3) 0.050(3) -0.016(3)
C26 0.090(4) 0.057(4) 0.062(4) -0.010(3) 0.048(3) -0.009(4)
C27 0.079(6) 0.070(5) 0.064(5) 0.000 0.046(5) 0.000
C28 0.084(4) 0.069(4) 0.068(4) -0.006(3) 0.049(3) -0.014(3)
C29 0.095(4) 0.063(4) 0.062(4) -0.002(3) 0.051(3) -0.014(4)
C30 0.097(5) 0.061(5) 0.069(5) -0.010(4) 0.042(5) -0.006(5)
C31 0.084(4) 0.071(4) 0.073(4) -0.008(4) 0.045(4) -0.012(4)
C32 0.088(7) 0.078(7) 0.074(7) 0.000 0.038(6) 0.000
C33 0.099(4) 0.064(4) 0.067(4) -0.002(4) 0.051(4) -0.020(4)
C35 0.110(6) 0.072(5) 0.077(5) -0.004(5) 0.049(5) -0.022(5)
C36 0.086(8) 0.100(9) 0.091(8) 0.000 0.056(7) 0.000
C37 0.090(5) 0.084(5) 0.085(5) -0.011(4) 0.042(4) -0.017(5)
C38 0.141(8) 0.085(7) 0.102(8) 0.003(7) 0.045(7) -0.020(7)
C39 0.107(9) 0.110(9) 0.116(9) 0.010(8) 0.018(9) -0.016(8)
C40 0.108(8) 0.108(8) 0.106(8) -0.017(7) 0.036(7) -0.022(7)
C41 0.133(8) 0.094(7) 0.094(7) -0.004(7) 0.055(7) -0.027(7)
C42 0.091(11) 0.123(12) 0.095(11) 0.009(11) 0.059(10) -0.006(11)
C43 0.142(9) 0.087(8) 0.100(8) -0.009(7) 0.055(7) -0.026(8)
C44 0.119(8) 0.112(8) 0.109(8) -0.016(7) 0.030(7) -0.031(7)
C45 0.137(8) 0.096(8) 0.103(8) -0.028(7) 0.034(7) 0.014(7)
C46 0.139(8) 0.092(8) 0.112(8) -0.006(7) 0.046(7) 0.004(7)
C47 0.131(8) 0.098(8) 0.115(8) -0.026(7) 0.035(7) -0.002(8)
C48 0.135(8) 0.108(8) 0.114(8) -0.009(7) 0.030(8) -0.017(8)
C49 0.106(10) 0.124(10) 0.107(10) 0.000 0.029(9) 0.000
C50 0.117(11) 0.146(12) 0.151(11) 0.019(10) 0.045(10) -0.003(10)
Cl1 0.157(17) 0.148(16) 0.126(15) 0.000 0.077(14) 0.000
C0AA 0.036(7) 0.053(8) 0.129(11) 0.000 0.048(7) 0.000

loop_
_atom_type_symbol
_atom_type_description
_atom_type_scat_dispersion_real
_atom_type_scat_dispersion_imag
_atom_type_scat_source
C C 0.0033 0.0016 'International Tables Vol C Tables 4.2.6.8 and 6.1.1.4'
H H 0.0000 0.0000 'International Tables Vol C Tables 4.2.6.8 and 6.1.1.4'
Cl Cl 0.1484 0.1585 'International Tables Vol C Tables 4.2.6.8 and 6.1.1.4'
Hf Hf -0.5830 6.1852 'International Tables Vol C Tables 4.2.6.8 and 6.1.1.4'
O O 0.0106 0.0060 'International Tables Vol C Tables 4.2.6.8 and 6.1.1.4'

loop_
_geom_angle_atom_site_label_1
_geom_angle_atom_site_label_2
_geom_angle_atom_site_label_3
_geom_angle
_geom_angle_site_symmetry_1
_geom_angle_site_symmetry_3
_geom_angle_publ_flag
O1 Hf1 Hf2 101.3(4) . 5_666 ?
O1 Hf1 O3 175.2(5) . . ?
O1 Hf1 O4 91.8(4) . . ?
O1 Hf1 O4 91.8(4) . 6_565 ?
O2 Hf1 Hf2 127.9(3) . 5_666 ?
O2 Hf1 Hf2 127.9(3) 6_565 5_666 ?
O2 Hf1 O1 90.8(3) 6_565 . ?
O2 Hf1 O1 90.8(3) . . ?
O2 Hf1 O2 101.9(5) 6_565 . ?
O2 Hf1 O3 92.2(3) . . ?
O2 Hf1 O3 92.2(3) 6_565 . ?
O2 Hf1 O4 164.4(3) 6_565 6_565 ?
O2 Hf1 O4 93.4(3) 6_565 . ?
O2 Hf1 O4 93.5(3) . 6_565 ?
O2 Hf1 O4 164.4(3) . . ?
O3 Hf1 Hf2 74.0(3) . 5_666 ?
O4 Hf1 Hf2 36.5(2) 6_565 5_666 ?
O4 Hf1 Hf2 36.5(2) . 5_666 ?
O4 Hf1 O3 84.4(4) . . ?
O4 Hf1 O3 84.4(4) 6_565 . ?
O4 Hf1 O4 71.1(4) . 6_565 ?
O4 Hf2 Hf1 37.0(2) 5_666 5_666 ?
O4 Hf2 Hf1 37.0(2) 2_656 5_666 ?
O4 Hf2 O4 72.0(5) 2_656 5_666 ?
O4 Hf2 O7 84.1(3) 5_666 5_666 ?
O4 Hf2 O7 84.1(3) 2_656 5_666 ?
O5 Hf2 Hf1 107.8(4) . 5_666 ?
O5 Hf2 O4 96.9(4) . 2_656 ?
O5 Hf2 O4 96.9(4) . 5_666 ?
O5 Hf2 O7 178.8(5) . 5_666 ?
O6 Hf2 Hf1 125.4(3) 6_565 5_666 ?
O6 Hf2 Hf1 125.4(3) . 5_666 ?
O6 Hf2 O4 162.4(3) 6_565 5_666 ?
O6 Hf2 O4 91.5(4) 6_565 2_656 ?
O6 Hf2 O4 162.4(3) . 2_656 ?
O6 Hf2 O4 91.5(4) . 5_666 ?
O6 Hf2 O5 91.2(3) 6_565 . ?
O6 Hf2 O5 91.2(3) . . ?
O6 Hf2 O6 104.0(5) . 6_565 ?
O6 Hf2 O7 88.0(3) 6_565 5_666 ?
O6 Hf2 O7 88.0(3) . 5_666 ?
O7 Hf2 Hf1 73.4(3) 5_666 5_666 ?
C14 O1 Hf1 116.1(11) . . ?
C2 O2 Hf1 162.2(8) . . ?
C8 O3 Hf1 134.1(11) . . ?
Hf2 O4 Hf1 106.4(3) 5_666 . ?
C17 O4 Hf1 122.5(7) . . ?
C17 O4 Hf2 125.3(8) . 5_666 ?
C1 O5 Hf2 121.7(11) . . ?
C4 O6 Hf2 166.9(9) . . ?
C8 O7 Hf2 131.5(11) . 5_666 ?
C3 O8 H8 109.5 . . ?
C9 C1 O5 119.1(11) 6_565 . ?
C9 C1 O5 119.1(11) . . ?
C9 C1 C9 122(2) . 6_565 ?
O2 C2 C12 117.4(11) . . ?
O2 C2 C13 121.3(12) . . ?
C13 C2 C12 121.3(13) . . ?
O8 C3 C5 117.9(12) . . ?
O8 C3 C10 122.8(14) . . ?
C10 C3 C5 119.2(13) . . ?
O6 C4 C6 121.0(13) . . ?
O6 C4 C15 118.6(13) . . ?
C15 C4 C6 120.4(13) . . ?
C3 C5 C11 119.4(12) . . ?
C24 C5 C3 117.7(13) . . ?
C24 C5 C11 122.9(15) . . ?
C4 C6 C7 120.0(13) . . ?
C21 C6 C4 117.5(13) . . ?
C21 C6 C7 122.4(13) . . ?
C6 C7 H7A 109.1 . . ?
C6 C7 H7B 109.1 . . ?
C6 C7 C9 112.4(12) . . ?
H7A C7 H7B 107.8 . . ?
C9 C7 H7A 109.1 . . ?
C9 C7 H7B 109.1 . . ?
O3 C8 O7 127.0(16) . . ?
O3 C8 H8A 116.5 . . ?
O7 C8 H8A 116.5 . . ?
C1 C9 C7 124.3(15) . . ?
C1 C9 C19 118.7(15) . . ?
C19 C9 C7 117.0(13) . . ?
C3 C10 C23 118.9(13) . . ?
C20 C10 C3 118.9(15) . . ?
C20 C10 C23 122.2(13) . . ?
C5 C11 H11A 108.4 . . ?
C5 C11 H11B 108.4 . . ?
C5 C11 C12 115.5(11) . . ?
H11A C11 H11B 107.5 . . ?
C12 C11 H11A 108.4 . . ?
C12 C11 H11B 108.4 . . ?
C2 C12 C11 121.6(12) . . ?
C25 C12 C2 117.7(12) . . ?
C25 C12 C11 120.7(12) . . ?
C2 C13 C16 120.9(13) . . ?
C29 C13 C2 118.8(13) . . ?
C29 C13 C16 120.3(12) . . ?
C18 C14 O1 117.7(11) 6_565 . ?
C18 C14 O1 117.7(11) . . ?
C18 C14 C18 124(2) . 6_565 ?
C4 C15 C23 120.5(13) . . ?
C4 C15 C28 118.3(13) . . ?
C28 C15 C23 121.2(13) . . ?
C13 C16 H16A 108.5 . . ?
C13 C16 H16B 108.5 . . ?
H16A C16 H16B 107.5 . . ?
C18 C16 C13 115.0(12) . . ?
C18 C16 H16A 108.5 . . ?
C18 C16 H16B 108.5 . . ?
O4 C17 H17A 109.5 . . ?
O4 C17 H17B 109.5 . . ?
O4 C17 H17C 109.5 . . ?
H17A C17 H17B 109.5 . . ?
H17A C17 H17C 109.5 . . ?
H17B C17 H17C 109.5 . . ?
C14 C18 C16 122.4(15) . . ?
C14 C18 C22 117.0(15) . . ?
C22 C18 C16 120.6(13) . . ?
C9 C19 H19 118.0 . . ?
C9 C19 C27 124.0(16) . . ?
C27 C19 H19 118.0 . . ?
C10 C20 H20 118.6 . . ?
C10 C20 C26 122.8(14) . . ?
C26 C20 H20 118.6 . . ?
C6 C21 H21 117.5 . . ?
C6 C21 C31 125.0(15) . . ?
C31 C21 H21 117.5 . . ?
C18 C22 H22 117.8 . . ?
C18 C22 C0AA 124.4(13) . . ?
C0AA C22 H22 117.8 . . ?
C10 C23 H23A 109.3 . . ?
C10 C23 H23B 109.3 . . ?
C15 C23 C10 111.6(12) . . ?
C15 C23 H23A 109.3 . . ?
C15 C23 H23B 109.3 . . ?
H23A C23 H23B 108.0 . . ?
C5 C24 H24 117.4 . . ?
C26 C24 C5 125.1(16) . . ?
C26 C24 H24 117.4 . . ?
C12 C25 H25 119.0 . . ?
C33 C25 C12 122.1(14) . . ?
C33 C25 H25 119.0 . . ?
C20 C26 C30 119.3(14) . . ?
C24 C26 C20 116.1(14) . . ?
C24 C26 C30 124.4(15) . . ?
C19 C27 C19 113(2) 6_565 . ?
C19 C27 C32 123.6(10) 6_565 . ?
C19 C27 C32 123.6(10) . . ?
C15 C28 H28 118.3 . . ?
C31 C28 C15 123.5(14) . . ?
C31 C28 H28 118.3 . . ?
C13 C29 H29 118.3 . . ?
C13 C29 C33 123.4(13) . . ?
C33 C29 H29 118.3 . . ?
C26 C30 C47 109.2(14) . . ?
C45 C30 C26 114.1(16) . . ?
C45 C30 C46 107.1(17) . . ?
C45 C30 C47 104.6(18) . . ?
C46 C30 C26 109.7(15) . . ?
C46 C30 C47 112.0(18) . . ?
C21 C31 C37 126.1(15) . . ?
C28 C31 C21 114.9(15) . . ?
C28 C31 C37 117.5(15) . . ?
C39 C32 C27 115.8(14) 6_565 . ?
C39 C32 C27 115.8(14) . . ?
C39 C32 C39 118(3) 6_565 . ?
C49 C32 C27 106(2) . . ?
C49 C32 C39 97.9(18) . 6_565 ?
C49 C32 C39 97.9(18) . . ?
C25 C33 C29 116.7(14) . . ?
C25 C33 C35 123.1(14) . . ?
C29 C33 C35 120.0(14) . . ?
C33 C35 C43 111.5(15) . . ?
C38 C35 C33 112.5(16) . . ?
C38 C35 C41 107.3(16) . . ?
C38 C35 C43 104.5(17) . . ?
C41 C35 C33 109.5(16) . . ?
C41 C35 C43 111.3(17) . . ?
C42 C36 C0AA 129(2) . . ?
C50 C36 C42 57.1(19) 6_565 . ?
C50 C36 C42 113(2) . . ?
C50 C36 C50 122(3) 6_565 . ?
C50 C36 C0AA 112.9(16) . . ?
C50 C36 C0AA 112.9(16) 6_565 . ?
C31 C37 C48 113.0(16) . . ?
C40 C37 C31 120.0(17) . . ?
C40 C37 C48 95.4(13) . . ?
C44 C37 C31 118.5(17) . . ?
C44 C37 C40 108.5(15) . . ?
C44 C37 C48 96.4(13) . . ?
C35 C38 H38A 109.5 . . ?
C35 C38 H38B 109.5 . . ?
C35 C38 H38C 109.5 . . ?
H38A C38 H38B 109.5 . . ?
H38A C38 H38C 109.5 . . ?
H38B C38 H38C 109.5 . . ?
C32 C39 H39A 109.5 . . ?
C32 C39 H39B 109.5 . . ?
C32 C39 H39C 109.5 . . ?
H39A C39 H39B 109.5 . . ?
H39A C39 H39C 109.5 . . ?
H39B C39 H39C 109.5 . . ?
C37 C40 H40A 109.5 . . ?
C37 C40 H40B 109.5 . . ?
C37 C40 H40C 109.5 . . ?
H40A C40 H40B 109.5 . . ?
H40A C40 H40C 109.5 . . ?
H40B C40 H40C 109.5 . . ?
C35 C41 H41A 109.5 . . ?
C35 C41 H41B 109.5 . . ?
C35 C41 H41C 109.5 . . ?
H41A C41 H41B 109.5 . . ?
H41A C41 H41C 109.5 . . ?
H41B C41 H41C 109.5 . . ?
C36 C42 H42A 109.5 . . ?
C36 C42 H42B 109.5 . . ?
C36 C42 H42C 109.5 . . ?
H42A C42 H42B 109.5 . . ?
H42A C42 H42C 109.5 . . ?
H42B C42 H42C 109.5 . . ?
C35 C43 H43A 109.5 . . ?
C35 C43 H43B 109.5 . . ?
C35 C43 H43C 109.5 . . ?
H43A C43 H43B 109.5 . . ?
H43A C43 H43C 109.5 . . ?
H43B C43 H43C 109.5 . . ?
C37 C44 H44A 109.5 . . ?
C37 C44 H44B 109.5 . . ?
C37 C44 H44C 109.5 . . ?
H44A C44 H44B 109.5 . . ?
H44A C44 H44C 109.5 . . ?
H44B C44 H44C 109.5 . . ?
C30 C45 H45A 109.5 . . ?
C30 C45 H45B 109.5 . . ?
C30 C45 H45C 109.5 . . ?
H45A C45 H45B 109.5 . . ?
H45A C45 H45C 109.5 . . ?
H45B C45 H45C 109.5 . . ?
C30 C46 H46A 109.5 . . ?
C30 C46 H46B 109.5 . . ?
C30 C46 H46C 109.5 . . ?
H46A C46 H46B 109.5 . . ?
H46A C46 H46C 109.5 . . ?
H46B C46 H46C 109.5 . . ?
C30 C47 H47A 109.5 . . ?
C30 C47 H47B 109.5 . . ?
C30 C47 H47C 109.5 . . ?
H47A C47 H47B 109.5 . . ?
H47A C47 H47C 109.5 . . ?
H47B C47 H47C 109.5 . . ?
C37 C48 H48A 109.5 . . ?
C37 C48 H48B 109.5 . . ?
C37 C48 H48C 109.5 . . ?
H48A C48 H48B 109.5 . . ?
H48A C48 H48C 109.5 . . ?
H48B C48 H48C 109.5 . . ?
C32 C49 H49A 109.5 . . ?
C32 C49 H49B 109.5 . . ?
C32 C49 H49C 109.5 . . ?
H49A C49 H49B 109.5 . . ?
H49A C49 H49C 109.5 . . ?
H49B C49 H49C 109.5 . . ?
C36 C50 H50A 109.5 . . ?
C36 C50 H50B 109.5 . . ?
C36 C50 H50C 109.5 . . ?
H50A C50 H50B 109.5 . . ?
H50A C50 H50C 109.5 . . ?
H50B C50 H50C 109.5 . . ?
C22 C0AA C22 100.5(16) 6_565 . ?
C36 C0AA C22 112.7(14) . . ?
C36 C0AA C22 112.7(14) . 6_565 ?

loop_
_geom_bond_atom_site_label_1
_geom_bond_atom_site_label_2
_geom_bond_distance
_geom_bond_site_symmetry_2
_geom_bond_publ_flag
Hf1 Hf2 3.4444(16) 5_666 ?
Hf1 O1 2.077(12) . ?
Hf1 O2 1.961(8) 6_565 ?
Hf1 O2 1.961(8) . ?
Hf1 O3 2.182(12) . ?
Hf1 O4 2.162(9) . ?
Hf1 O4 2.162(8) 6_565 ?
Hf2 Hf1 3.4445(16) 5_666 ?
Hf2 O4 2.138(8) 5_666 ?
Hf2 O4 2.138(8) 2_656 ?
Hf2 O5 2.014(12) . ?
Hf2 O6 1.958(9) 6_565 ?
Hf2 O6 1.958(9) . ?
Hf2 O7 2.228(13) 5_666 ?
O1 C14 1.38(2) . ?
O2 C2 1.363(15) . ?
O3 C8 1.21(2) . ?
O4 Hf2 2.138(8) 5_666 ?
O4 C17 1.423(14) . ?
O5 C1 1.39(2) . ?
O6 C4 1.340(16) . ?
O7 Hf2 2.228(13) 5_666 ?
O7 C8 1.26(2) . ?
O8 H8 0.8200 . ?
O8 C3 1.348(16) . ?
C1 C9 1.372(18) . ?
C1 C9 1.372(18) 6_565 ?
C2 C12 1.404(18) . ?
C2 C13 1.383(18) . ?
C3 C5 1.45(2) . ?
C3 C10 1.401(19) . ?
C4 C6 1.413(19) . ?
C4 C15 1.405(19) . ?
C5 C11 1.503(18) . ?
C5 C24 1.37(2) . ?
C6 C7 1.478(18) . ?
C6 C21 1.37(2) . ?
C7 H7A 0.9700 . ?
C7 H7B 0.9700 . ?
C7 C9 1.52(2) . ?
C8 H8A 0.9300 . ?
C9 C19 1.39(2) . ?
C10 C20 1.378(19) . ?
C10 C23 1.50(2) . ?
C11 H11A 0.9700 . ?
C11 H11B 0.9700 . ?
C11 C12 1.505(17) . ?
C12 C25 1.399(19) . ?
C13 C16 1.542(19) . ?
C13 C29 1.36(2) . ?
C14 C18 1.382(17) . ?
C14 C18 1.382(17) 6_565 ?
C15 C23 1.491(19) . ?
C15 C28 1.41(2) . ?
C16 H16A 0.9700 . ?
C16 H16B 0.9700 . ?
C16 C18 1.50(2) . ?
C17 H17A 0.9600 . ?
C17 H17B 0.9600 . ?
C17 H17C 0.9600 . ?
C18 C22 1.40(2) . ?
C19 H19 0.9300 . ?
C19 C27 1.43(2) . ?
C20 H20 0.9300 . ?
C20 C26 1.43(2) . ?
C21 H21 0.9300 . ?
C21 C31 1.42(2) . ?
C22 H22 0.9300 . ?
C22 C0AA 1.56(2) . ?
C23 H23A 0.9700 . ?
C23 H23B 0.9700 . ?
C24 H24 0.9300 . ?
C24 C26 1.36(2) . ?
C25 H25 0.9300 . ?
C25 C33 1.394(19) . ?
C26 C30 1.54(2) . ?
C27 C19 1.43(2) 6_565 ?
C27 C32 1.48(3) . ?
C28 H28 0.9300 . ?
C28 C31 1.38(2) . ?
C29 H29 0.9300 . ?
C29 C33 1.40(2) . ?
C30 C45 1.44(2) . ?
C30 C46 1.46(3) . ?
C30 C47 1.55(3) . ?
C31 C37 1.46(2) . ?
C32 C39 1.45(2) 6_565 ?
C32 C39 1.45(2) . ?
C32 C49 1.39(4) . ?
C33 C35 1.53(2) . ?
C35 C38 1.49(3) . ?
C35 C41 1.51(3) . ?
C35 C43 1.53(3) . ?
C36 C42 1.40(2) . ?
C36 C50 1.386(17) 6_565 ?
C36 C50 1.386(17) . ?
C36 C0AA 1.53(3) . ?
C37 C40 1.412(17) . ?
C37 C44 1.395(17) . ?
C37 C48 1.525(18) . ?
C38 H38A 0.9600 . ?
C38 H38B 0.9600 . ?
C38 H38C 0.9600 . ?
C39 H39A 0.9600 . ?
C39 H39B 0.9600 . ?
C39 H39C 0.9600 . ?
C40 H40A 0.9600 . ?
C40 H40B 0.9600 . ?
C40 H40C 0.9600 . ?
C41 H41A 0.9600 . ?
C41 H41B 0.9600 . ?
C41 H41C 0.9600 . ?
C42 H42A 0.9600 . ?
C42 H42B 0.9600 . ?
C42 H42C 0.9600 . ?
C43 H43A 0.9600 . ?
C43 H43B 0.9600 . ?
C43 H43C 0.9600 . ?
C44 H44A 0.9600 . ?
C44 H44B 0.9600 . ?
C44 H44C 0.9600 . ?
C45 H45A 0.9600 . ?
C45 H45B 0.9600 . ?
C45 H45C 0.9600 . ?
C46 H46A 0.9600 . ?
C46 H46B 0.9600 . ?
C46 H46C 0.9600 . ?
C47 H47A 0.9600 . ?
C47 H47B 0.9600 . ?
C47 H47C 0.9600 . ?
C48 H48A 0.9600 . ?
C48 H48B 0.9600 . ?
C48 H48C 0.9600 . ?
C49 H49A 0.9600 . ?
C49 H49B 0.9600 . ?
C49 H49C 0.9600 . ?
C50 H50A 0.9600 . ?
C50 H50B 0.9600 . ?
C50 H50C 0.9600 . ?
C0AA C22 1.56(2) 6_565 ?

loop_
_geom_torsion_atom_site_label_1
_geom_torsion_atom_site_label_2
_geom_torsion_atom_site_label_3
_geom_torsion_atom_site_label_4
_geom_torsion
_geom_torsion_site_symmetry_1
_geom_torsion_site_symmetry_2
_geom_torsion_site_symmetry_3
_geom_torsion_site_symmetry_4
_geom_torsion_publ_flag
Hf1 O1 C14 C18 92.8(15) . . . 6_565 ?
Hf1 O1 C14 C18 -92.8(15) . . . . ?
Hf1 O2 C2 C12 141(2) . . . . ?
Hf1 O2 C2 C13 -36(4) . . . . ?
Hf1 O3 C8 O7 0.000(5) . . . . ?
Hf2 O5 C1 C9 -89.2(15) . . . 6_565 ?
Hf2 O5 C1 C9 89.2(15) . . . . ?
Hf2 O6 C4 C6 -13(5) . . . . ?
Hf2 O6 C4 C15 168(3) . . . . ?
Hf2 O7 C8 O3 0.000(5) 5_666 . . . ?
O1 C14 C18 C16 4(2) . . . . ?
O1 C14 C18 C22 -175.4(13) . . . . ?
O2 C2 C12 C11 0(2) . . . . ?
O2 C2 C12 C25 -178.5(13) . . . . ?
O2 C2 C13 C16 -4(2) . . . . ?
O2 C2 C13 C29 178.3(14) . . . . ?
O5 C1 C9 C7 -5(2) . . . . ?
O5 C1 C9 C19 177.7(14) . . . . ?
O6 C4 C6 C7 1(2) . . . . ?
O6 C4 C6 C21 177.1(13) . . . . ?
O6 C4 C15 C23 4(2) . . . . ?
O6 C4 C15 C28 -174.3(13) . . . . ?
O8 C3 C5 C11 -2.9(18) . . . . ?
O8 C3 C5 C24 179.7(13) . . . . ?
O8 C3 C10 C20 178.0(13) . . . . ?
O8 C3 C10 C23 1(2) . . . . ?
C1 C9 C19 C27 2(2) . . . . ?
C2 C12 C25 C33 0(2) . . . . ?
C2 C13 C16 C18 -61(2) . . . . ?
C2 C13 C29 C33 0(3) . . . . ?
C3 C5 C11 C12 -88.7(16) . . . . ?
C3 C5 C24 C26 -1(2) . . . . ?
C3 C10 C20 C26 6(2) . . . . ?
C3 C10 C23 C15 -168.5(12) . . . . ?
C4 C6 C7 C9 71.9(19) . . . . ?
C4 C6 C21 C31 -1(2) . . . . ?
C4 C15 C23 C10 84.8(17) . . . . ?
C4 C15 C28 C31 -5(2) . . . . ?
C5 C3 C10 C20 -4.7(19) . . . . ?
C5 C3 C10 C23 178.3(12) . . . . ?
C5 C11 C12 C2 159.0(15) . . . . ?
C5 C11 C12 C25 -23(2) . . . . ?
C5 C24 C26 C20 1(2) . . . . ?
C5 C24 C26 C30 176.1(14) . . . . ?
C6 C4 C15 C23 -174.8(14) . . . . ?
C6 C4 C15 C28 7(2) . . . . ?
C6 C7 C9 C1 -103.7(18) . . . . ?
C6 C7 C9 C19 74.0(17) . . . . ?
C6 C21 C31 C28 3(3) . . . . ?
C6 C21 C31 C37 169.4(16) . . . . ?
C7 C6 C21 C31 174.7(15) . . . . ?
C7 C9 C19 C27 -175.4(15) . . . . ?
C9 C1 C9 C7 173.7(10) 6_565 . . . ?
C9 C1 C9 C19 -4(3) 6_565 . . . ?
C9 C19 C27 C19 -1(3) . . . 6_565 ?
C9 C19 C27 C32 178.1(19) . . . . ?
C10 C3 C5 C11 179.6(12) . . . . ?
C10 C3 C5 C24 2.2(19) . . . . ?
C10 C20 C26 C24 -4(2) . . . . ?
C10 C20 C26 C30 -179.0(13) . . . . ?
C11 C5 C24 C26 -177.9(14) . . . . ?
C11 C12 C25 C33 -178.2(16) . . . . ?
C12 C2 C13 C16 179.7(14) . . . . ?
C12 C2 C13 C29 2(3) . . . . ?
C12 C25 C33 C29 1(3) . . . . ?
C12 C25 C33 C35 175.4(17) . . . . ?
C13 C2 C12 C11 176.7(15) . . . . ?
C13 C2 C12 C25 -2(2) . . . . ?
C13 C16 C18 C14 104.3(18) . . . . ?
C13 C16 C18 C22 -76.7(17) . . . . ?
C13 C29 C33 C25 -1(3) . . . . ?
C13 C29 C33 C35 -175.7(17) . . . . ?
C14 C18 C22 C0AA -22(2) . . . . ?
C15 C4 C6 C7 179.9(14) . . . . ?
C15 C4 C6 C21 -4(2) . . . . ?
C15 C28 C31 C21 0(2) . . . . ?
C15 C28 C31 C37 -167.7(15) . . . . ?
C16 C13 C29 C33 -178.1(16) . . . . ?
C16 C18 C22 C0AA 158.9(16) . . . . ?
C18 C14 C18 C16 177.6(12) 6_565 . . . ?
C18 C14 C18 C22 -1(3) 6_565 . . . ?
C18 C22 C0AA C22 37(2) . . . 6_565 ?
C18 C22 C0AA C36 157.4(15) . . . . ?
C19 C27 C32 C39 162(2) 6_565 . . . ?
C19 C27 C32 C39 -162(2) . . . 6_565 ?
C19 C27 C32 C39 -17(3) . . . . ?
C19 C27 C32 C39 17(3) 6_565 . . 6_565 ?
C19 C27 C32 C49 90.6(19) . . . . ?
C19 C27 C32 C49 -90.6(19) 6_565 . . . ?
C20 C10 C23 C15 14.6(19) . . . . ?
C20 C26 C30 C45 -14(2) . . . . ?
C20 C26 C30 C46 106.5(18) . . . . ?
C20 C26 C30 C47 -130.4(17) . . . . ?
C21 C6 C7 C9 -104.1(17) . . . . ?
C21 C31 C37 C40 144.5(17) . . . . ?
C21 C31 C37 C44 8(3) . . . . ?
C21 C31 C37 C48 -104.2(19) . . . . ?
C23 C10 C20 C26 -177.4(13) . . . . ?
C23 C15 C28 C31 177.0(16) . . . . ?
C24 C5 C11 C12 88.6(17) . . . . ?
C24 C26 C30 C45 171.7(18) . . . . ?
C24 C26 C30 C46 -68(2) . . . . ?
C24 C26 C30 C47 55(2) . . . . ?
C25 C33 C35 C38 -123(2) . . . . ?
C25 C33 C35 C41 117.8(19) . . . . ?
C25 C33 C35 C43 -6(3) . . . . ?
C28 C15 C23 C10 -96.8(17) . . . . ?
C28 C31 C37 C40 -50(2) . . . . ?
C28 C31 C37 C44 173.2(16) . . . . ?
C28 C31 C37 C48 62(2) . . . . ?
C29 C13 C16 C18 116.8(17) . . . . ?
C29 C33 C35 C38 51(3) . . . . ?
C29 C33 C35 C41 -68(2) . . . . ?
C29 C33 C35 C43 168.0(17) . . . . ?
C42 C36 C0AA C22 -14(3) . . . . ?
C42 C36 C0AA C22 99(2) . . . 6_565 ?
C50 C36 C0AA C22 -51(3) . . . 6_565 ?
C50 C36 C0AA C22 164.4(17) 6_565 . . 6_565 ?
C50 C36 C0AA C22 51(3) 6_565 . . . ?
C50 C36 C0AA C22 -164.4(17) . . . . ?
